data_2214447
loop_
_publ_author_name
'Liu, Yen-Hsiang'
'Ding, Miao-Tzu'

_publ_section_title
;
 Poly[[tetraaqua(\m~6~-benzene-1,2,4,5-tetracarboxylato)dicobalt(II)]
 dihydrate]
;
_journal_coeditor_code XU2263
_journal_issue 7
_journal_name_full 'Acta Crystallographica Section E'
_journal_page_first m1828
_journal_page_last m1829
_journal_paper_doi 10.1107/S1600536807025901
_journal_volume 63
_journal_year 2007
_chemical_formula_iupac '[Co2 (C10 H2 O8) (H2 O)4], 2H2 O'
_chemical_formula_moiety 'C5 H5 Co O6, H2 O'
_chemical_formula_sum 'C5 H7 Co O7'
_chemical_formula_weight 238.04
_chemical_name_systematic
;Poly[[tetraaqua(\m~6~-benzene-1,2,4,5-tetracarboxylato)dicobalt(II)]
 dihydrate]
;
_space_group_IT_number 2
_symmetry_cell_setting triclinic
_symmetry_space_group_name_Hall '-P 1'
_symmetry_space_group_name_H-M 'P -1'
_audit_creation_method 'WinGX routine CIF_UPDATE'
_cell_angle_alpha 90.342(8)
_cell_angle_beta 109.848(7)
_cell_angle_gamma 93.161(7)
_cell_formula_units_Z 2
_cell_length_a 6.9362(7)
_cell_length_b 7.4559(6)
_cell_length_c 8.2797(7)
_cell_measurement_reflns_used 34
_cell_measurement_temperature 298(2)
_cell_measurement_theta_max 12.82
_cell_measurement_theta_min 5.58
_cell_volume 402.00(6)
_computing_cell_refinement XSCANS
_computing_data_collection 'XSCANS (Bruker, 1991)'
_computing_data_reduction XSCANS
_computing_molecular_graphics 'ORTEP-3 for Windows (Farrugia, 1997)'
_computing_publication_material 'WinGX (Farrugia, 1999)'
_computing_structure_refinement 'SHELXL97 (Sheldrick, 1997)'
_computing_structure_solution 'SHELXS97 (Sheldrick, 1997) and PLATON (Spek, 2003)'
_diffrn_ambient_temperature 298(2)
_diffrn_measured_fraction_theta_full 0.97
_diffrn_measured_fraction_theta_max 0.97
_diffrn_measurement_device_type 'Bruker P4'
_diffrn_measurement_method '2\q/\w scans'
_diffrn_radiation_monochromator graphite
_diffrn_radiation_source 'sealed tube'
_diffrn_radiation_type MoK\a
_diffrn_radiation_wavelength 0.71073
_diffrn_reflns_av_R_equivalents 0.028
_diffrn_reflns_limit_h_max 1
_diffrn_reflns_limit_h_min -9
_diffrn_reflns_limit_k_max 9
_diffrn_reflns_limit_k_min -9
_diffrn_reflns_limit_l_max 10
_diffrn_reflns_limit_l_min -10
_diffrn_reflns_number 2314
_diffrn_reflns_theta_full 28.0
_diffrn_reflns_theta_max 28.0
_diffrn_reflns_theta_min 2.6
_diffrn_standards_decay_% 1.0
_diffrn_standards_interval_count 24
_diffrn_standards_number 3
_exptl_absorpt_coefficient_mu 2.139
_exptl_absorpt_correction_T_max 0.811
_exptl_absorpt_correction_T_min 0.685
_exptl_absorpt_correction_type psi-scan
_exptl_absorpt_process_details '(North <i>et al.</i>,  1968)'
_exptl_crystal_colour red
_exptl_crystal_density_diffrn 1.966
_exptl_crystal_density_method 'not measured'
_exptl_crystal_description column
_exptl_crystal_F_000 240
_exptl_crystal_size_max 0.3
_exptl_crystal_size_mid 0.1
_exptl_crystal_size_min 0.1
_refine_diff_density_max 0.588
_refine_diff_density_min -0.774
_refine_ls_extinction_method none
_refine_ls_goodness_of_fit_ref 1.047
_refine_ls_hydrogen_treatment constr
_refine_ls_matrix_type full
_refine_ls_number_parameters 131
_refine_ls_number_reflns 1883
_refine_ls_number_restraints 0
_refine_ls_restrained_S_all 1.047
_refine_ls_R_factor_gt 0.038
_refine_ls_shift/su_max 0.00
_refine_ls_structure_factor_coef Fsqd
_refine_ls_weighting_details 'calc w=1/[\s^2^(Fo^2^)+(0.0533P)^2^+0.4406P] where P=(Fo^2^+2Fc^2^)/3'
_refine_ls_weighting_scheme calc
_refine_ls_wR_factor_ref 0.103
_reflns_number_gt 1570
_reflns_number_total 1883
_reflns_threshold_expression I>2\s(I)
_cod_data_source_file xu2263.cif
_cod_data_source_block I
_cod_depositor_comments
;
The following automatic conversions were performed:
'_symmetry_cell_setting' value 'Triclinic' changed to 'triclinic'
according to '/home/saulius/struct/CIF-dictionaries/cif_core.dic'
dictionary named 'cif_core.dic' version 2.4.1 from 2010-06-29.

Automatic conversion script
Id: cif_fix_enum 1527 2010-12-29 10:47:43Z saulius 

The following automatic conversions were performed:

'_symmetry_cell_setting' value 'Triclinic' changed to 'triclinic'
according to /home/saulius/struct/CIF-dictionaries/cif_core.dic
dictionary named 'cif_core.dic' version 2.4.1 from 2010-06-29.

Automatic conversion script
Id: cif_fix_values 1715 2011-07-08 13:25:40Z adriana 
;
_cod_database_code 2214447
_cod_database_fobs_code 2214447

loop_
_symmetry_equiv_pos_as_xyz
'x, y, z'
'-x, -y, -z'

loop_
_atom_site_type_symbol
_atom_site_label
_atom_site_fract_x
_atom_site_fract_y
_atom_site_fract_z
_atom_site_U_iso_or_equiv
_atom_site_adp_type
_atom_site_calc_flag
_atom_site_refinement_flags
_atom_site_occupancy
Co Co1 0 0 0.5 0.01624(16) Uani d S 1
Co Co2 0.5 0.5 0.5 0.01426(16) Uani d S 1
O O1 0.1694(3) 0.2325(3) 0.6119(3) 0.0223(4) Uani d . 1
O O2 0.4875(3) 0.3576(3) 0.7123(3) 0.0227(4) Uani d . 1
O O3 0.2645(3) -0.1283(3) 0.5378(3) 0.0268(5) Uani d . 1
O O4 0.5570(3) -0.2620(3) 0.6499(2) 0.0175(4) Uani d . 1
O O21 0.0391(4) 0.0928(4) 0.2669(3) 0.0342(6) Uani d . 1
H H21A 0.151 0.1538 0.2826 0.051 Uiso d R 1
H H21B -0.0337 0.0886 0.1656 0.051 Uiso d R 1
O O22 0.1793(3) 0.5155(3) 0.3953(3) 0.0265(5) Uani d . 1
H H22A 0.1224 0.6092 0.404 0.04 Uiso d R 1
H H22B 0.1421 0.4397 0.4559 0.04 Uiso d R 1
O O31A -0.0980(8) 0.2254(8) -0.0766(7) 0.0469(18) Uani d P 0.527(8)
O O31B -0.1415(13) 0.4510(14) 0.0178(11) 0.089(4) Uani d P 0.473(8)
C C1 0.3523(4) 0.2411(4) 0.7155(3) 0.0155(5) Uani d . 1
C C2 0.4193(4) 0.1081(4) 0.8574(3) 0.0150(5) Uani d . 1
C C3 0.4640(4) -0.0677(4) 0.8333(3) 0.0136(5) Uani d . 1
C C4 0.4246(4) -0.1563(4) 0.6596(3) 0.0145(5) Uani d . 1
C C5 0.4549(4) 0.1741(4) 1.0238(3) 0.0163(5) Uani d . 1
H H5A 0.4241 0.2912 1.0399 0.02 Uiso calc R 1

loop_
_atom_site_aniso_label
_atom_site_aniso_U_11
_atom_site_aniso_U_22
_atom_site_aniso_U_33
_atom_site_aniso_U_12
_atom_site_aniso_U_13
_atom_site_aniso_U_23
Co1 0.0143(3) 0.0151(3) 0.0165(3) 0.00031(19) 0.0018(2) -0.00175(19)
Co2 0.0178(3) 0.0117(3) 0.0122(2) -0.00056(19) 0.00392(19) -0.00044(18)
O1 0.0210(10) 0.0161(10) 0.0224(10) -0.0007(8) -0.0018(8) 0.0031(8)
O2 0.0236(11) 0.0234(11) 0.0181(9) -0.0065(8) 0.0042(8) 0.0048(8)
O3 0.0238(11) 0.0343(13) 0.0170(10) 0.0117(9) -0.0015(8) -0.0091(9)
O4 0.0177(9) 0.0163(9) 0.0170(9) 0.0033(7) 0.0035(8) -0.0042(7)
O21 0.0222(11) 0.0541(16) 0.0214(11) -0.0087(11) 0.0028(9) 0.0053(10)
O22 0.0219(10) 0.0225(11) 0.0346(12) 0.0025(9) 0.0088(9) -0.0006(9)
O31A 0.038(3) 0.059(4) 0.040(3) -0.001(3) 0.009(2) 0.004(3)
O31B 0.068(6) 0.092(7) 0.067(5) -0.026(5) -0.023(4) 0.007(5)
C1 0.0210(13) 0.0127(12) 0.0120(11) 0.0002(10) 0.0048(10) -0.0032(9)
C2 0.0143(12) 0.0158(12) 0.0127(11) -0.0026(10) 0.0025(10) -0.0019(9)
C3 0.0140(12) 0.0147(12) 0.0107(11) -0.0023(9) 0.0032(9) -0.0035(9)
C4 0.0174(12) 0.0129(12) 0.0130(11) -0.0008(10) 0.0052(10) -0.0026(9)
C5 0.0201(13) 0.0131(12) 0.0158(12) 0.0007(10) 0.0062(10) -0.0018(9)

loop_
_atom_type_symbol
_atom_type_description
_atom_type_scat_dispersion_real
_atom_type_scat_dispersion_imag
_atom_type_scat_source
Co Co 0.3494 0.9721 'International Tables Vol C Tables 4.2.6.8 and 6.1.1.4'
O O 0.0106 0.006 'International Tables Vol C Tables 4.2.6.8 and 6.1.1.4'
C C 0.0033 0.0016 'International Tables Vol C Tables 4.2.6.8 and 6.1.1.4'
H H 0 0 'International Tables Vol C Tables 4.2.6.8 and 6.1.1.4'

loop_
_geom_angle_atom_site_label_1
_geom_angle_atom_site_label_2
_geom_angle_atom_site_label_3
_geom_angle_site_symmetry_1
_geom_angle_site_symmetry_3
_geom_angle
O3 Co1 O3 2_556 . 180.00(12)
O3 Co1 O1 2_556 . 89.65(9)
O3 Co1 O1 . . 90.35(9)
O3 Co1 O1 2_556 2_556 90.35(9)
O3 Co1 O1 . 2_556 89.65(9)
O1 Co1 O1 . 2_556 180
O3 Co1 O21 2_556 . 94.40(10)
O3 Co1 O21 . . 85.60(10)
O1 Co1 O21 . . 85.35(9)
O1 Co1 O21 2_556 . 94.65(9)
O3 Co1 O21 2_556 2_556 85.60(10)
O3 Co1 O21 . 2_556 94.40(10)
O1 Co1 O21 . 2_556 94.65(9)
O1 Co1 O21 2_556 2_556 85.35(9)
O21 Co1 O21 . 2_556 180.0000(10)
O2 Co2 O2 2_666 . 180.0000(10)
O2 Co2 O4 2_666 1_565 91.12(8)
O2 Co2 O4 . 1_565 88.88(8)
O2 Co2 O4 2_666 2_656 88.88(8)
O2 Co2 O4 . 2_656 91.12(8)
O4 Co2 O4 1_565 2_656 180
O2 Co2 O22 2_666 . 86.24(9)
O2 Co2 O22 . . 93.76(9)
O4 Co2 O22 1_565 . 96.15(8)
O4 Co2 O22 2_656 . 83.85(8)
O2 Co2 O22 2_666 2_666 93.76(9)
O2 Co2 O22 . 2_666 86.24(9)
O4 Co2 O22 1_565 2_666 83.85(8)
O4 Co2 O22 2_656 2_666 96.15(8)
O22 Co2 O22 . 2_666 180.0000(10)
C1 O1 Co1 . . 125.58(19)
C1 O2 Co2 . . 126.83(18)
C4 O3 Co1 . . 137.74(18)
C4 O4 Co2 . 1_545 126.45(17)
Co1 O21 H21A . . 113.9
Co1 O21 H21B . . 134.3
H21A O21 H21B . . 111.6
Co2 O22 H22A . . 121.8
Co2 O22 H22B . . 99.9
H22A O22 H22B . . 105.4
O2 C1 O1 . . 124.3(3)
O2 C1 C2 . . 115.2(2)
O1 C1 C2 . . 120.4(2)
C3 C2 C5 . . 119.3(2)
C3 C2 C1 . . 124.0(2)
C5 C2 C1 . . 116.4(2)
C2 C3 C5 . 2_657 119.4(2)
C2 C3 C4 . . 124.2(2)
C5 C3 C4 2_657 . 116.4(2)
O3 C4 O4 . . 123.9(2)
O3 C4 C3 . . 119.9(2)
O4 C4 C3 . . 116.1(2)
C2 C5 C3 . 2_657 121.4(2)
C2 C5 H5A . . 119.3
C3 C5 H5A 2_657 . 119.3

loop_
_geom_bond_atom_site_label_1
_geom_bond_atom_site_label_2
_geom_bond_site_symmetry_2
_geom_bond_distance
_geom_bond_publ_flag
Co1 O1 . 2.065(2) y
Co1 O1 2_556 2.065(2) ?
Co1 O3 2_556 2.046(2) ?
Co1 O3 . 2.046(2) y
Co1 O21 . 2.151(2) y
Co1 O21 2_556 2.151(2) ?
Co2 O2 2_666 2.083(2) ?
Co2 O2 . 2.083(2) y
Co2 O4 1_565 2.0996(19) y
Co2 O4 2_656 2.0996(19) ?
Co2 O22 . 2.105(2) y
Co2 O22 2_666 2.105(2) ?
O1 C1 . 1.265(3) ?
O2 C1 . 1.250(3) ?
O3 C4 . 1.250(3) ?
O4 C4 . 1.264(3) ?
O4 Co2 1_545 2.0996(19) ?
O21 H21A . 0.8472 ?
O21 H21B . 0.8188 ?
O22 H22A . 0.8359 ?
O22 H22B . 0.8447 ?
C1 C2 . 1.508(4) ?
C2 C3 . 1.392(4) ?
C2 C5 . 1.395(3) ?
C3 C5 2_657 1.398(4) ?
C3 C4 . 1.511(3) ?
C5 C3 2_657 1.398(4) ?
C5 H5A . 0.93 ?

loop_
_geom_hbond_atom_site_label_D
_geom_hbond_atom_site_label_H
_geom_hbond_atom_site_label_A
_geom_hbond_site_symmetry_A
_geom_hbond_distance_DH
_geom_hbond_distance_HA
_geom_hbond_distance_DA
_geom_hbond_angle_DHA
O21 H21A O4 2_656 0.85 2.03 2.864(3) 169
O21 H21B O31A . 0.82 2.17 2.876(6) 144
O22 H22A O3 1_565 0.84 2.25 2.848(3) 129
O22 H22B O1 . 0.84 1.99 2.790(3) 157
